data_7105230
loop_
_publ_author_name
'Liao, Teng-Biao'
'Ling, Yun'
'Chen, Zhen-Xia'
'Zhou, Ya-Ming'
'Weng, Lin-Hong'

_publ_section_title
;
 A rutile-type porous zinc(II)-phosphonocarboxylate framework: local
 proton transfer and size-selected catalysis.
;
_journal_issue 7
_journal_name_full 'Chemical communications (Cambridge, England)'
_journal_page_first 1100
_journal_page_last 1102
_journal_paper_doi 10.1039/b917987a
_journal_volume 46
_journal_year 2010
_chemical_formula_sum 'C16 H12 O16 P2 Zn3'
_chemical_formula_weight 718.31
_chemical_name_systematic
;
?
;
_space_group_IT_number 122
_symmetry_cell_setting tetragonal
_symmetry_space_group_name_Hall 'I -4 2bw'
_symmetry_space_group_name_H-M 'I -4 2 d'
_atom_sites_solution_hydrogens geom
_atom_sites_solution_primary direct
_atom_sites_solution_secondary difmap
_audit_creation_method SHELXL-97
_cell_angle_alpha 90.00
_cell_angle_beta 90.00
_cell_angle_gamma 90.00
_cell_formula_units_Z 8
_cell_length_a 18.218(4)
_cell_length_b 18.218(4)
_cell_length_c 23.552(7)
_cell_measurement_reflns_used 1902
_cell_measurement_temperature 293(2)
_cell_measurement_theta_max 26.53
_cell_measurement_theta_min 2.24
_cell_volume 7817(3)
_computing_cell_refinement 'Bruker SMART'
_computing_data_collection 'Bruker SMART'
_computing_data_reduction 'Bruker SAINT'
_computing_molecular_graphics 'Bruker SHELXTL'
_computing_publication_material 'Bruker SHELXTL'
_computing_structure_refinement 'SHELXL-97 (Sheldrick, 1997)'
_computing_structure_solution 'SHELXS-97 (Sheldrick, 1990)'
_diffrn_ambient_temperature 293(2)
_diffrn_measured_fraction_theta_full 0.999
_diffrn_measured_fraction_theta_max 0.999
_diffrn_measurement_device_type 'CCD area detector'
_diffrn_measurement_method 'phi and omega scans'
_diffrn_radiation_monochromator graphite
_diffrn_radiation_source 'fine-focus sealed tube'
_diffrn_radiation_type MoK\a
_diffrn_radiation_wavelength 0.71073
_diffrn_reflns_av_R_equivalents 0.1222
_diffrn_reflns_av_sigmaI/netI 0.1459
_diffrn_reflns_limit_h_max 20
_diffrn_reflns_limit_h_min -21
_diffrn_reflns_limit_k_max 21
_diffrn_reflns_limit_k_min -15
_diffrn_reflns_limit_l_max 28
_diffrn_reflns_limit_l_min -25
_diffrn_reflns_number 15733
_diffrn_reflns_theta_full 25.00
_diffrn_reflns_theta_max 25.00
_diffrn_reflns_theta_min 1.41
_exptl_absorpt_coefficient_mu 1.956
_exptl_absorpt_correction_T_max 0.7197
_exptl_absorpt_correction_T_min 0.6303
_exptl_absorpt_correction_type multi-scan
_exptl_absorpt_process_details SADABS
_exptl_crystal_colour colorless
_exptl_crystal_density_diffrn 1.221
_exptl_crystal_density_method 'not measured'
_exptl_crystal_description rod
_exptl_crystal_F_000 2848
_exptl_crystal_size_max 0.26
_exptl_crystal_size_mid 0.22
_exptl_crystal_size_min 0.18
_refine_diff_density_max 0.918
_refine_diff_density_min -0.685
_refine_diff_density_rms 0.199
_refine_ls_abs_structure_details 'Flack H D (1983), Acta Cryst. A39, 876-881'
_refine_ls_abs_structure_Flack 0.50(5)
_refine_ls_extinction_method none
_refine_ls_goodness_of_fit_ref 1.083
_refine_ls_hydrogen_treatment constr
_refine_ls_matrix_type full
_refine_ls_number_parameters 168
_refine_ls_number_reflns 3433
_refine_ls_number_restraints 6
_refine_ls_restrained_S_all 1.088
_refine_ls_R_factor_all 0.1059
_refine_ls_R_factor_gt 0.0649
_refine_ls_shift/su_max 0.001
_refine_ls_shift/su_mean 0.000
_refine_ls_structure_factor_coef Fsqd
_refine_ls_weighting_details 'calc w=1/[\s^2^(Fo^2^)+(0.0934P)^2^+0.0000P] where P=(Fo^2^+2Fc^2^)/3'
_refine_ls_weighting_scheme calc
_refine_ls_wR_factor_gt 0.1935
_refine_ls_wR_factor_ref 0.2031
_reflns_number_gt 2140
_reflns_number_total 3433
_reflns_threshold_expression >2sigma(I)
_cod_data_source_file b917987a.txt
_cod_data_source_block 1b
_cod_depositor_comments
;
The following automatic conversions were performed:
'_symmetry_cell_setting' value 'Tetragonal' changed to 'tetragonal'
according to '/home/saulius/struct/CIF-dictionaries/cif_core.dic'
dictionary named 'cif_core.dic' version 2.4.1 from 2010-06-29.

Automatic conversion script
Id: cif_fix_enum 1527 2010-12-29 10:47:43Z saulius 
;
_cod_original_sg_symbol_H-M I-42d
_cod_database_code 7105230

loop_
_symmetry_equiv_pos_as_xyz
'x, y, z'
'-x, -y, z'
'y, -x, -z'
'-y, x, -z'
'-x+1/2, y, -z+3/4'
'x+1/2, -y, -z+3/4'
'-y+1/2, -x, z+3/4'
'y+1/2, x, z+3/4'
'x+1/2, y+1/2, z+1/2'
'-x+1/2, -y+1/2, z+1/2'
'y+1/2, -x+1/2, -z+1/2'
'-y+1/2, x+1/2, -z+1/2'
'-x+1, y+1/2, -z+5/4'
'x+1, -y+1/2, -z+5/4'
'-y+1, -x+1/2, z+5/4'
'y+1, x+1/2, z+5/4'

loop_
_atom_site_label
_atom_site_type_symbol
_atom_site_fract_x
_atom_site_fract_y
_atom_site_fract_z
_atom_site_U_iso_or_equiv
_atom_site_adp_type
_atom_site_occupancy
_atom_site_symmetry_multiplicity
_atom_site_calc_flag
_atom_site_refinement_flags
_atom_site_disorder_assembly
_atom_site_disorder_group
Zn1 Zn 0.28309(7) 0.27122(8) 0.02850(5) 0.0254(4) Uani 1 1 d . . .
Zn2 Zn 0.13068(11) 0.2500 0.1250 0.0279(6) Uani 1 2 d S . .
P1 P 0.2620(2) 0.14023(19) 0.10779(12) 0.0322(9) Uani 1 1 d . . .
O1 O 0.2983(5) 0.1719(5) 0.0554(4) 0.042(3) Uani 1 1 d . . .
O2 O 0.1807(5) 0.1578(5) 0.1113(3) 0.039(3) Uani 1 1 d . . .
O3 O 0.3017(5) 0.1596(5) 0.1623(4) 0.044(3) Uani 1 1 d . . .
O4 O 0.2795(7) -0.1890(6) 0.1970(4) 0.058(3) Uani 1 1 d . . .
O5 O 0.2809(8) -0.0893(6) 0.2457(4) 0.077(4) Uani 1 1 d . . .
O6 O 0.2811(6) -0.1751(5) -0.0130(4) 0.052(3) Uani 1 1 d . . .
O7 O 0.2603(6) -0.0682(5) -0.0564(3) 0.045(3) Uani 1 1 d . . .
C1 C 0.2708(8) 0.0428(7) 0.0998(5) 0.036(4) Uani 1 1 d . . .
C2 C 0.2723(9) -0.0012(7) 0.1481(5) 0.039(4) Uani 1 1 d . . .
H2 H 0.2705 0.0210 0.1837 0.046 Uiso 1 1 calc R . .
C3 C 0.2763(9) -0.0776(7) 0.1448(5) 0.041(4) Uani 1 1 d . . .
C4 C 0.2779(8) -0.1114(7) 0.0932(5) 0.039(4) Uani 1 1 d . . .
H4 H 0.2829 -0.1621 0.0908 0.047 Uiso 1 1 calc R . .
C5 C 0.2720(8) -0.0696(7) 0.0446(4) 0.031(3) Uani 1 1 d . . .
C6 C 0.2689(8) 0.0068(7) 0.0483(4) 0.035(3) Uani 1 1 d . . .
H6 H 0.2654 0.0342 0.0151 0.042 Uiso 1 1 calc R . .
C7 C 0.2810(9) -0.1228(10) 0.1995(6) 0.046(4) Uani 1 1 d . . .
C8 C 0.2693(9) -0.1085(7) -0.0124(5) 0.038(4) Uani 1 1 d . . .
O8 O 0.193(2) 0.012(2) 0.3403(17) 0.45(3) Uani 1 1 d U . .
H8B H 0.1757 0.0041 0.3803 0.674 Uiso 1 1 d R . .
H8C H 0.2166 0.0621 0.3392 0.674 Uiso 1 1 d R . .
H8A H 0.1989 -0.0367 0.3023 0.674 Uiso 1 1 d R . .

loop_
_atom_site_aniso_label
_atom_site_aniso_U_11
_atom_site_aniso_U_22
_atom_site_aniso_U_33
_atom_site_aniso_U_23
_atom_site_aniso_U_13
_atom_site_aniso_U_12
Zn1 0.0272(9) 0.0345(9) 0.0146(6) -0.0014(6) 0.0005(6) 0.0007(8)
Zn2 0.0278(13) 0.0428(15) 0.0132(9) 0.0005(9) 0.000 0.000
P1 0.049(3) 0.026(2) 0.0218(16) -0.0044(14) 0.0010(15) -0.0011(19)
O1 0.063(8) 0.029(5) 0.033(5) -0.003(4) 0.015(5) 0.000(5)
O2 0.050(7) 0.035(6) 0.032(6) 0.004(4) -0.006(4) -0.003(5)
O3 0.057(7) 0.050(6) 0.026(5) -0.017(4) -0.002(4) 0.007(5)
O4 0.109(10) 0.031(6) 0.035(5) 0.017(4) 0.007(6) 0.000(7)
O5 0.145(13) 0.064(8) 0.022(5) 0.011(5) -0.004(7) -0.007(8)
O6 0.101(9) 0.018(5) 0.038(5) -0.007(4) 0.000(6) -0.005(6)
O7 0.083(8) 0.038(6) 0.015(4) -0.003(4) -0.010(5) -0.010(6)
C1 0.040(10) 0.047(9) 0.020(6) -0.002(6) 0.003(7) 0.000(8)
C2 0.065(11) 0.034(8) 0.017(6) 0.004(6) 0.005(7) -0.016(8)
C3 0.072(11) 0.026(8) 0.024(7) -0.002(6) 0.008(7) -0.006(8)
C4 0.068(11) 0.033(8) 0.016(6) 0.007(6) 0.003(7) -0.005(8)
C5 0.046(9) 0.036(8) 0.012(6) -0.003(5) 0.010(6) 0.015(8)
C6 0.056(10) 0.036(8) 0.014(6) 0.003(5) 0.003(6) 0.001(8)
C7 0.059(11) 0.054(11) 0.026(7) 0.015(7) 0.003(7) 0.009(10)
C8 0.068(12) 0.026(8) 0.021(6) 0.000(5) -0.009(7) -0.011(8)
O8 0.56(5) 0.40(4) 0.39(4) -0.27(3) -0.01(3) 0.10(3)

loop_
_atom_type_symbol
_atom_type_description
_atom_type_scat_dispersion_real
_atom_type_scat_dispersion_imag
_atom_type_scat_source
C C 0.0033 0.0016 'International Tables Vol C Tables 4.2.6.8 and 6.1.1.4'
H H 0.0000 0.0000 'International Tables Vol C Tables 4.2.6.8 and 6.1.1.4'
O O 0.0106 0.0060 'International Tables Vol C Tables 4.2.6.8 and 6.1.1.4'
Zn Zn 0.2839 1.4301 'International Tables Vol C Tables 4.2.6.8 and 6.1.1.4'
P P 0.1023 0.0942 'International Tables Vol C Tables 4.2.6.8 and 6.1.1.4'

loop_
_geom_angle_atom_site_label_1
_geom_angle_atom_site_label_2
_geom_angle_atom_site_label_3
_geom_angle
_geom_angle_site_symmetry_1
_geom_angle_site_symmetry_3
_geom_angle_publ_flag
O3 Zn1 O1 110.6(4) 14_454 . ?
O3 Zn1 O4 127.5(5) 14_454 8_554 ?
O1 Zn1 O4 110.5(4) . 8_554 ?
O3 Zn1 O6 104.3(4) 14_454 4 ?
O1 Zn1 O6 106.4(4) . 4 ?
O4 Zn1 O6 93.9(4) 8_554 4 ?
O3 Zn1 O5 90.8(4) 14_454 8_554 ?
O1 Zn1 O5 92.0(4) . 8_554 ?
O4 Zn1 O5 56.6(4) 8_554 8_554 ?
O6 Zn1 O5 149.7(4) 4 8_554 ?
O3 Zn1 C7 111.7(5) 14_454 8_554 ?
O1 Zn1 C7 102.0(5) . 8_554 ?
O4 Zn1 C7 27.8(4) 8_554 8_554 ?
O6 Zn1 C7 121.5(5) 4 8_554 ?
O5 Zn1 C7 28.9(4) 8_554 8_554 ?
O2 Zn2 O2 123.9(5) 14_454 . ?
O2 Zn2 O7 102.5(4) 14_454 15_454 ?
O2 Zn2 O7 108.8(4) . 15_454 ?
O2 Zn2 O7 108.8(4) 14_454 4 ?
O2 Zn2 O7 102.5(4) . 4 ?
O7 Zn2 O7 110.1(5) 15_454 4 ?
O1 P1 O3 113.1(6) . . ?
O1 P1 O2 113.0(6) . . ?
O3 P1 O2 111.8(5) . . ?
O1 P1 C1 104.6(5) . . ?
O3 P1 C1 106.1(6) . . ?
O2 P1 C1 107.6(6) . . ?
P1 O1 Zn1 124.0(6) . . ?
P1 O2 Zn2 130.6(6) . . ?
P1 O3 Zn1 133.5(6) . 14_454 ?
C7 O4 Zn1 102.2(9) . 16_444 ?
C7 O5 Zn1 79.2(9) . 16_444 ?
C8 O6 Zn1 162.0(11) . 3 ?
C8 O7 Zn2 110.0(8) . 3 ?
C6 C1 C2 116.5(12) . . ?
C6 C1 P1 124.1(10) . . ?
C2 C1 P1 119.1(9) . . ?
C1 C2 C3 122.0(11) . . ?
C4 C3 C2 120.1(11) . . ?
C4 C3 C7 120.4(12) . . ?
C2 C3 C7 119.5(11) . . ?
C3 C4 C5 119.4(12) . . ?
C4 C5 C6 120.1(10) . . ?
C4 C5 C8 118.6(11) . . ?
C6 C5 C8 121.3(10) . . ?
C1 C6 C5 121.9(11) . . ?
O4 C7 O5 122.0(12) . . ?
O4 C7 C3 119.7(13) . . ?
O5 C7 C3 118.1(14) . . ?
O4 C7 Zn1 50.1(7) . 16_444 ?
O5 C7 Zn1 72.0(7) . 16_444 ?
C3 C7 Zn1 167.6(12) . 16_444 ?
O6 C8 O7 125.2(11) . . ?
O6 C8 C5 117.6(11) . . ?
O7 C8 C5 116.9(11) . . ?

loop_
_geom_bond_atom_site_label_1
_geom_bond_atom_site_label_2
_geom_bond_distance
_geom_bond_site_symmetry_2
_geom_bond_publ_flag
Zn1 O3 1.910(8) 14_454 ?
Zn1 O1 1.937(9) . ?
Zn1 O4 1.990(9) 8_554 ?
Zn1 O6 2.009(9) 4 ?
Zn1 O5 2.456(10) 8_554 ?
Zn1 C7 2.537(14) 8_554 ?
Zn2 O2 1.939(9) 14_454 ?
Zn2 O2 1.939(9) . ?
Zn2 O7 1.985(8) 15_454 ?
Zn2 O7 1.985(8) 4 ?
P1 O1 1.514(9) . ?
P1 O3 1.515(9) . ?
P1 O2 1.516(10) . ?
P1 C1 1.793(13) . ?
O3 Zn1 1.910(8) 14_454 ?
O4 C7 1.209(17) . ?
O4 Zn1 1.990(9) 16_444 ?
O5 C7 1.247(16) . ?
O5 Zn1 2.456(10) 16_444 ?
O6 C8 1.233(14) . ?
O6 Zn1 2.009(9) 3 ?
O7 C8 1.280(13) . ?
O7 Zn2 1.985(8) 3 ?
C1 C6 1.379(16) . ?
C1 C2 1.393(15) . ?
C2 C3 1.396(17) . ?
C3 C4 1.363(15) . ?
C3 C7 1.530(17) . ?
C4 C5 1.380(15) . ?
C5 C6 1.396(17) . ?
C5 C8 1.519(15) . ?
C7 Zn1 2.537(14) 16_444 ?
